data_7007232
loop_
_publ_author_name
'Sarova, Ginka H.'
'Bokach, Nadezhda A.'
'Fedorov, Alexander A.'
'Berberan-Santos, M\'ario N'
'Kukushkin, Vadim Yu'
'Haukka, Matti'
'Fra\'usto da Silva, Jo\~ao J R'
'Pombeiro, Armando J. L.'

_publ_section_title
;
 A new family of luminescent compounds: platinum(II) imidoylamidinates
 exhibiting pH-dependent room temperature luminescence.
;
_journal_issue 31
_journal_name_full 'Dalton transactions (Cambridge, England : 2003)'
_journal_page_first 3798
_journal_page_last 3805
_journal_paper_doi 10.1039/b602083f
_journal_year 2006
_chemical_formula_moiety 'C40 H32 N6 Pt, 2(C H2 Cl2)'
_chemical_formula_sum 'C42 H36 Cl4 N6 Pt'
_chemical_formula_weight 961.66
_chemical_name_common '[Pt{NH=C(Ph)NC(Ph)=NPh}2].2CH2Cl2'
_chemical_name_systematic
;
?
;
_space_group_IT_number 14
_symmetry_cell_setting monoclinic
_symmetry_space_group_name_Hall '-P 2ybc'
_symmetry_space_group_name_H-M 'P 1 21/c 1'
_atom_sites_solution_hydrogens geom
_atom_sites_solution_primary direct
_atom_sites_solution_secondary difmap
_audit_creation_method SHELXL-97
_cell_angle_alpha 90.00
_cell_angle_beta 110.086(2)
_cell_angle_gamma 90.00
_cell_formula_units_Z 2
_cell_length_a 15.6529(9)
_cell_length_b 6.0112(2)
_cell_length_c 22.0709(12)
_cell_measurement_temperature 100(2)
_cell_volume 1950.40(17)
_computing_cell_refinement 'Denzo/Scalepack (Otwinowski & Minor, 1997)'
_computing_data_collection 'Collect (Nonius BV, 1997-2000)'
_computing_data_reduction 'Denzo/Scalepack (Otwinowski & Minor, 1997)'
_computing_molecular_graphics 'XP in SHELXTL v.6.12 (Bruker AXS, 2001)'
_computing_publication_material 'SHELXL-97 (Sheldrick, 1997)'
_computing_structure_refinement 'SHELXL-97 (Sheldrick, 1997)'
_computing_structure_solution 'SHELXS-97 (Sheldrick, 1997)'
_diffrn_ambient_temperature 100(2)
_diffrn_detector_area_resol_mean 9
_diffrn_measured_fraction_theta_full 0.956
_diffrn_measured_fraction_theta_max 0.956
_diffrn_measurement_device '95mm CCD camera on \k-goniostat'
_diffrn_measurement_device_type KappaCCD
_diffrn_measurement_method '\f scans and \w scans with \k offset'
_diffrn_radiation_monochromator 'horizonally mounted graphite crystal'
_diffrn_radiation_source 'fine-focus sealed tube'
_diffrn_radiation_type MoK\a
_diffrn_radiation_wavelength 0.71073
_diffrn_reflns_av_R_equivalents 0.0699
_diffrn_reflns_av_sigmaI/netI 0.0566
_diffrn_reflns_limit_h_max 19
_diffrn_reflns_limit_h_min -15
_diffrn_reflns_limit_k_max 6
_diffrn_reflns_limit_k_min -6
_diffrn_reflns_limit_l_max 27
_diffrn_reflns_limit_l_min -27
_diffrn_reflns_number 12271
_diffrn_reflns_theta_full 25.99
_diffrn_reflns_theta_max 25.99
_diffrn_reflns_theta_min 3.91
_exptl_absorpt_coefficient_mu 3.910
_exptl_absorpt_correction_T_max 0.8262
_exptl_absorpt_correction_T_min 0.2427
_exptl_absorpt_correction_type multi-scan
_exptl_absorpt_process_details 'Xprep in Shelxtl v.6.12 (Bruker AXS, 2001)'
_exptl_crystal_colour yellow
_exptl_crystal_density_diffrn 1.637
_exptl_crystal_density_method 'not measured'
_exptl_crystal_description needle
_exptl_crystal_F_000 952
_exptl_crystal_size_max 0.50
_exptl_crystal_size_mid 0.07
_exptl_crystal_size_min 0.05
_refine_diff_density_max 1.748
_refine_diff_density_min -1.329
_refine_diff_density_rms 0.136
_refine_ls_extinction_method none
_refine_ls_goodness_of_fit_ref 1.122
_refine_ls_hydrogen_treatment mixed
_refine_ls_matrix_type full
_refine_ls_number_parameters 245
_refine_ls_number_reflns 3673
_refine_ls_number_restraints 0
_refine_ls_restrained_S_all 1.122
_refine_ls_R_factor_all 0.0593
_refine_ls_R_factor_gt 0.0352
_refine_ls_shift/su_max 0.000
_refine_ls_shift/su_mean 0.000
_refine_ls_structure_factor_coef Fsqd
_refine_ls_weighting_details 'calc w=1/[\s^2^(Fo^2^)+(0.0111P)^2^+10.7851P] where P=(Fo^2^+2Fc^2^)/3'
_refine_ls_weighting_scheme calc
_refine_ls_wR_factor_gt 0.0794
_refine_ls_wR_factor_ref 0.0888
_reflns_number_gt 2697
_reflns_number_total 3673
_reflns_threshold_expression >2sigma(I)
_cod_data_source_file b602083f.txt
_cod_data_source_block compound_4
_cod_original_sg_symbol_H-M 'P 21/c'
_cod_database_code 7007232

loop_
_symmetry_equiv_pos_as_xyz
'x, y, z'
'-x, y+1/2, -z+1/2'
'-x, -y, -z'
'x, -y-1/2, z-1/2'

loop_
_atom_site_label
_atom_site_type_symbol
_atom_site_fract_x
_atom_site_fract_y
_atom_site_fract_z
_atom_site_U_iso_or_equiv
_atom_site_adp_type
_atom_site_occupancy
_atom_site_symmetry_multiplicity
_atom_site_calc_flag
_atom_site_refinement_flags
_atom_site_disorder_assembly
_atom_site_disorder_group
Pt1 Pt 0.5000 1.0000 0.5000 0.01709(10) Uani 1 2 d S . .
Cl1 Cl 0.04157(14) 0.6056(3) 0.82212(11) 0.0456(5) Uani 1 1 d . . .
Cl2 Cl 0.01034(15) 1.0469(3) 0.86325(11) 0.0484(5) Uani 1 1 d . . .
N1 N 0.3841(3) 1.0079(10) 0.5179(2) 0.0189(10) Uani 1 1 d . . .
N2 N 0.2952(4) 0.7472(8) 0.4416(3) 0.0218(12) Uani 1 1 d . . .
N3 N 0.4376(3) 0.7904(8) 0.4251(2) 0.0183(11) Uani 1 1 d . . .
C1 C 0.3102(4) 0.8926(10) 0.4907(3) 0.0192(13) Uani 1 1 d . . .
C2 C 0.2325(4) 0.9201(10) 0.5157(3) 0.0195(13) Uani 1 1 d . . .
C3 C 0.2197(4) 1.1200(11) 0.5437(3) 0.0249(15) Uani 1 1 d . . .
H3 H 0.2591 1.2422 0.5458 0.030 Uiso 1 1 calc R . .
C4 C 0.1499(5) 1.1409(11) 0.5684(3) 0.0286(16) Uani 1 1 d . . .
H4 H 0.1418 1.2770 0.5877 0.034 Uiso 1 1 calc R . .
C5 C 0.0914(4) 0.9624(11) 0.5651(3) 0.0281(16) Uani 1 1 d . . .
H5 H 0.0438 0.9759 0.5824 0.034 Uiso 1 1 calc R . .
C6 C 0.1032(5) 0.7652(12) 0.5364(3) 0.0312(16) Uani 1 1 d . . .
H6 H 0.0637 0.6430 0.5339 0.037 Uiso 1 1 calc R . .
C7 C 0.1732(4) 0.7465(11) 0.5111(3) 0.0241(14) Uani 1 1 d . . .
H7 H 0.1800 0.6124 0.4904 0.029 Uiso 1 1 calc R . .
C9 C 0.3557(4) 0.7087(10) 0.4124(3) 0.0180(13) Uani 1 1 d . . .
C10 C 0.3159(4) 0.5495(10) 0.3556(3) 0.0217(15) Uani 1 1 d . . .
C11 C 0.2904(4) 0.3397(10) 0.3678(3) 0.0243(14) Uani 1 1 d . . .
H11 H 0.3043 0.2909 0.4111 0.029 Uiso 1 1 calc R . .
C12 C 0.2446(5) 0.1999(12) 0.3173(4) 0.0327(17) Uani 1 1 d . . .
H12 H 0.2273 0.0553 0.3261 0.039 Uiso 1 1 calc R . .
C13 C 0.2240(5) 0.2690(12) 0.2547(4) 0.0304(16) Uani 1 1 d . . .
H13 H 0.1921 0.1727 0.2203 0.036 Uiso 1 1 calc R . .
C14 C 0.2494(4) 0.4765(13) 0.2417(3) 0.0294(15) Uani 1 1 d . . .
H14 H 0.2349 0.5244 0.1983 0.035 Uiso 1 1 calc R . .
C15 C 0.2971(4) 0.6186(11) 0.2929(3) 0.0236(14) Uani 1 1 d . . .
H15 H 0.3162 0.7614 0.2842 0.028 Uiso 1 1 calc R . .
C16 C 0.4909(4) 0.7166(10) 0.3873(3) 0.0185(13) Uani 1 1 d . . .
C17 C 0.5348(4) 0.5125(12) 0.3995(3) 0.0222(12) Uani 1 1 d . . .
H17 H 0.5266 0.4161 0.4312 0.027 Uiso 1 1 calc R . .
C18 C 0.5911(4) 0.4484(9) 0.3653(3) 0.0233(15) Uani 1 1 d . . .
H18 H 0.6195 0.3064 0.3729 0.028 Uiso 1 1 calc R . .
C19 C 0.6057(4) 0.5903(11) 0.3205(3) 0.0256(15) Uani 1 1 d . . .
H19 H 0.6460 0.5490 0.2987 0.031 Uiso 1 1 calc R . .
C20 C 0.5609(4) 0.7940(11) 0.3077(3) 0.0241(14) Uani 1 1 d . . .
H20 H 0.5693 0.8903 0.2761 0.029 Uiso 1 1 calc R . .
C21 C 0.5038(4) 0.8573(10) 0.3412(3) 0.0224(14) Uani 1 1 d . . .
H21 H 0.4736 0.9969 0.3324 0.027 Uiso 1 1 calc R . .
C99 C 0.0845(5) 0.8815(12) 0.8377(4) 0.0319(16) Uani 1 1 d . . .
H99A H 0.1455 0.8794 0.8715 0.038 Uiso 1 1 calc R . .
H99B H 0.0905 0.9456 0.7980 0.038 Uiso 1 1 calc R . .
H01 H 0.377(4) 1.080(10) 0.547(3) 0.010(16) Uiso 1 1 d . . .

loop_
_atom_site_aniso_label
_atom_site_aniso_U_11
_atom_site_aniso_U_22
_atom_site_aniso_U_33
_atom_site_aniso_U_23
_atom_site_aniso_U_13
_atom_site_aniso_U_12
Pt1 0.01804(16) 0.01713(17) 0.01817(16) -0.00058(18) 0.00888(12) -0.00171(17)
Cl1 0.0416(11) 0.0400(11) 0.0589(14) -0.0132(10) 0.0219(10) -0.0036(9)
Cl2 0.0514(12) 0.0398(13) 0.0628(13) -0.0048(9) 0.0310(11) 0.0098(8)
N1 0.019(2) 0.022(3) 0.017(2) -0.007(3) 0.0082(19) -0.004(3)
N2 0.023(3) 0.022(3) 0.025(3) -0.001(2) 0.014(2) -0.002(2)
N3 0.017(3) 0.019(3) 0.023(3) 0.003(2) 0.012(2) 0.003(2)
C1 0.020(3) 0.021(3) 0.019(3) 0.004(3) 0.010(3) -0.002(3)
C2 0.015(3) 0.023(3) 0.023(3) 0.001(2) 0.010(3) 0.002(2)
C3 0.017(3) 0.025(4) 0.033(4) -0.004(3) 0.011(3) -0.003(3)
C4 0.029(4) 0.031(4) 0.030(4) -0.009(3) 0.016(3) 0.002(3)
C5 0.022(3) 0.038(5) 0.029(3) -0.001(3) 0.015(3) 0.004(3)
C6 0.019(4) 0.043(4) 0.032(4) 0.003(3) 0.009(3) -0.005(3)
C7 0.025(4) 0.024(3) 0.026(4) -0.002(3) 0.012(3) -0.002(3)
C9 0.019(3) 0.016(3) 0.018(3) 0.000(2) 0.005(3) -0.003(2)
C10 0.012(3) 0.026(4) 0.027(3) -0.007(3) 0.007(3) 0.003(2)
C11 0.024(4) 0.021(3) 0.033(4) 0.000(3) 0.016(3) 0.000(3)
C12 0.024(4) 0.029(4) 0.047(5) -0.009(3) 0.013(4) -0.006(3)
C13 0.022(4) 0.034(4) 0.037(4) -0.019(3) 0.012(3) -0.007(3)
C14 0.025(3) 0.039(4) 0.024(3) -0.006(3) 0.009(3) 0.005(3)
C15 0.022(3) 0.025(3) 0.026(4) -0.001(3) 0.011(3) 0.001(3)
C16 0.018(3) 0.024(3) 0.013(3) -0.004(2) 0.005(3) -0.005(2)
C17 0.022(3) 0.020(3) 0.026(3) -0.002(3) 0.010(2) -0.006(3)
C18 0.024(3) 0.015(4) 0.033(4) -0.005(2) 0.011(3) 0.000(2)
C19 0.024(4) 0.032(3) 0.027(4) -0.008(3) 0.016(3) -0.002(3)
C20 0.026(4) 0.031(4) 0.019(3) -0.001(3) 0.012(3) -0.005(3)
C21 0.016(3) 0.020(3) 0.029(4) 0.001(3) 0.005(3) -0.003(2)
C99 0.030(4) 0.031(4) 0.042(4) 0.004(3) 0.022(3) 0.001(3)

loop_
_atom_type_symbol
_atom_type_description
_atom_type_scat_dispersion_real
_atom_type_scat_dispersion_imag
_atom_type_scat_source
C C 0.0033 0.0016 'International Tables Vol C Tables 4.2.6.8 and 6.1.1.4'
H H 0.0000 0.0000 'International Tables Vol C Tables 4.2.6.8 and 6.1.1.4'
N N 0.0061 0.0033 'International Tables Vol C Tables 4.2.6.8 and 6.1.1.4'
Cl Cl 0.1484 0.1585 'International Tables Vol C Tables 4.2.6.8 and 6.1.1.4'
Pt Pt -1.7033 8.3905 'International Tables Vol C Tables 4.2.6.8 and 6.1.1.4'

loop_
_geom_angle_atom_site_label_1
_geom_angle_atom_site_label_2
_geom_angle_atom_site_label_3
_geom_angle
_geom_angle_site_symmetry_1
_geom_angle_site_symmetry_3
_geom_angle_publ_flag
N1 Pt1 N1 180.0(3) . 3_676 ?
N1 Pt1 N3 92.3(2) . 3_676 ?
N1 Pt1 N3 87.7(2) 3_676 3_676 ?
N1 Pt1 N3 87.7(2) . . ?
N1 Pt1 N3 92.3(2) 3_676 . ?
N3 Pt1 N3 179.998(1) 3_676 . ?
C1 N1 Pt1 128.4(5) . . ?
C1 N1 H01 108(4) . . ?
Pt1 N1 H01 124(4) . . ?
C9 N2 C1 122.9(5) . . ?
C9 N3 C16 118.7(5) . . ?
C9 N3 Pt1 124.5(4) . . ?
C16 N3 Pt1 116.7(4) . . ?
N1 C1 N2 126.6(6) . . ?
N1 C1 C2 118.2(6) . . ?
N2 C1 C2 115.2(5) . . ?
C7 C2 C3 119.3(5) . . ?
C7 C2 C1 119.9(6) . . ?
C3 C2 C1 120.8(5) . . ?
C4 C3 C2 120.3(6) . . ?
C4 C3 H3 119.8 . . ?
C2 C3 H3 119.8 . . ?
C3 C4 C5 120.1(6) . . ?
C3 C4 H4 119.9 . . ?
C5 C4 H4 119.9 . . ?
C6 C5 C4 119.5(6) . . ?
C6 C5 H5 120.2 . . ?
C4 C5 H5 120.2 . . ?
C5 C6 C7 119.9(7) . . ?
C5 C6 H6 120.0 . . ?
C7 C6 H6 120.0 . . ?
C2 C7 C6 120.8(6) . . ?
C2 C7 H7 119.6 . . ?
C6 C7 H7 119.6 . . ?
N3 C9 N2 129.5(6) . . ?
N3 C9 C10 120.2(5) . . ?
N2 C9 C10 110.3(5) . . ?
C15 C10 C11 119.8(6) . . ?
C15 C10 C9 121.5(6) . . ?
C11 C10 C9 118.4(6) . . ?
C10 C11 C12 120.2(7) . . ?
C10 C11 H11 119.9 . . ?
C12 C11 H11 119.9 . . ?
C13 C12 C11 120.3(7) . . ?
C13 C12 H12 119.8 . . ?
C11 C12 H12 119.8 . . ?
C14 C13 C12 120.2(6) . . ?
C14 C13 H13 119.9 . . ?
C12 C13 H13 119.9 . . ?
C13 C14 C15 119.8(6) . . ?
C13 C14 H14 120.1 . . ?
C15 C14 H14 120.1 . . ?
C10 C15 C14 119.7(6) . . ?
C10 C15 H15 120.2 . . ?
C14 C15 H15 120.2 . . ?
C17 C16 C21 119.6(5) . . ?
C17 C16 N3 120.5(5) . . ?
C21 C16 N3 119.7(5) . . ?
C16 C17 C18 120.1(6) . . ?
C16 C17 H17 120.0 . . ?
C18 C17 H17 120.0 . . ?
C19 C18 C17 120.4(6) . . ?
C19 C18 H18 119.8 . . ?
C17 C18 H18 119.8 . . ?
C18 C19 C20 119.5(6) . . ?
C18 C19 H19 120.2 . . ?
C20 C19 H19 120.2 . . ?
C19 C20 C21 120.2(6) . . ?
C19 C20 H20 119.9 . . ?
C21 C20 H20 119.9 . . ?
C16 C21 C20 120.2(6) . . ?
C16 C21 H21 119.9 . . ?
C20 C21 H21 119.9 . . ?
Cl2 C99 Cl1 110.0(4) . . ?
Cl2 C99 H99A 109.7 . . ?
Cl1 C99 H99A 109.7 . . ?
Cl2 C99 H99B 109.7 . . ?
Cl1 C99 H99B 109.7 . . ?
H99A C99 H99B 108.2 . . ?

loop_
_geom_bond_atom_site_label_1
_geom_bond_atom_site_label_2
_geom_bond_distance
_geom_bond_site_symmetry_2
_geom_bond_publ_flag
Pt1 N1 1.986(4) . ?
Pt1 N1 1.986(4) 3_676 ?
Pt1 N3 2.041(5) 3_676 ?
Pt1 N3 2.041(5) . ?
Cl1 C99 1.778(7) . ?
Cl2 C99 1.761(7) . ?
N1 C1 1.304(8) . ?
N1 H01 0.81(6) . ?
N2 C9 1.336(8) . ?
N2 C1 1.349(8) . ?
N3 C9 1.310(8) . ?
N3 C16 1.439(7) . ?
C1 C2 1.507(8) . ?
C2 C7 1.378(9) . ?
C2 C3 1.397(9) . ?
C3 C4 1.384(9) . ?
C3 H3 0.9500 . ?
C4 C5 1.397(9) . ?
C4 H4 0.9500 . ?
C5 C6 1.387(10) . ?
C5 H5 0.9500 . ?
C6 C7 1.393(9) . ?
C6 H6 0.9500 . ?
C7 H7 0.9500 . ?
C9 C10 1.530(8) . ?
C10 C15 1.376(9) . ?
C10 C11 1.377(9) . ?
C11 C12 1.384(9) . ?
C11 H11 0.9500 . ?
C12 C13 1.371(10) . ?
C12 H12 0.9500 . ?
C13 C14 1.369(10) . ?
C13 H13 0.9500 . ?
C14 C15 1.408(9) . ?
C14 H14 0.9500 . ?
C15 H15 0.9500 . ?
C16 C17 1.386(9) . ?
C16 C21 1.391(8) . ?
C17 C18 1.396(8) . ?
C17 H17 0.9500 . ?
C18 C19 1.383(9) . ?
C18 H18 0.9500 . ?
C19 C20 1.391(9) . ?
C19 H19 0.9500 . ?
C20 C21 1.394(9) . ?
C20 H20 0.9500 . ?
C21 H21 0.9500 . ?
C99 H99A 0.9900 . ?
C99 H99B 0.9900 . ?
